data_4341519
loop_
_publ_author_name
'Hewage, Jeewantha S.'
'Wanniarachchi, Sarath'
'Morin, Tyler J.'
'Liddle, Brendan J.'
'Banaszynski, Megan'
'Lindeman, Sergey V.'
'Bennett, Brian'
'Gardinier, James R.'

_publ_section_title
;
 Homoleptic Nickel(II) Complexes of Redox-Tunable Pincer-type Ligands.
;
_journal_issue 19
_journal_name_full 'Inorganic chemistry'
_journal_page_first 10070
_journal_page_last 10084
_journal_paper_doi 10.1021/ic500657e
_journal_volume 53
_journal_year 2014
_chemical_formula_moiety 'C38 H30 Br2 N10 Ni'
_chemical_formula_sum 'C38 H30 Br2 N10 Ni'
_chemical_formula_weight 845.25
_chemical_name_systematic
;
 ? 
;
_space_group_crystal_system triclinic
_space_group_IT_number 2
_space_group_name_Hall '-P 1'
_space_group_name_H-M_alt 'P -1'
_symmetry_space_group_name_Hall '-P 1'
_symmetry_space_group_name_H-M 'P -1'
_atom_sites_solution_hydrogens geom
_atom_sites_solution_primary direct
_atom_sites_solution_secondary difmap
_audit_creation_date 2013-07-18
_audit_creation_method
;
  Olex2 1.2
  (compiled Apr 23 2013 17:54:37, GUI svn.r4466)
;
_cell_angle_alpha 80.012(2)
_cell_angle_beta 83.860(2)
_cell_angle_gamma 76.027(2)
_cell_formula_units_Z 2
_cell_length_a 8.7709(3)
_cell_length_b 12.8252(4)
_cell_length_c 16.1692(5)
_cell_measurement_reflns_used 6900
_cell_measurement_temperature 100(2)
_cell_measurement_theta_max 67
_cell_measurement_theta_min 3
_cell_volume 1734.24(10)
_computing_cell_refinement 'SAINT v7.60A (Bruker, 2009)'
_computing_data_collection 'APEX2-2009.5-1 (Bruker, 2009)'
_computing_data_reduction 'SADABS-2008/1 (Bruker, 2008)'
_computing_molecular_graphics
;
O. V. Dolomanov, L. J. Bourhis, R. J. Gildea, J. A. K. Howard and H. Puschmann,
OLEX2: a complete structure solution, refinement and analysis program.
J. Appl. Cryst. (2009). 42, 339-341.
;
_computing_publication_material
;
O. V. Dolomanov, L. J. Bourhis, R. J. Gildea, J. A. K. Howard and H. Puschmann,
OLEX2: a complete structure solution, refinement and analysis program.
J. Appl. Cryst. (2009). 42, 339-341.
;
_computing_structure_refinement 'SHELXL-2008/4(Bruker, 2008)'
_computing_structure_solution 'XS/SHELXTL-2008/4 (Bruker, 2008)'
_diffrn_ambient_temperature 100(2)
_diffrn_measured_fraction_theta_full 0.990
_diffrn_measured_fraction_theta_max 0.940
_diffrn_measurement_device_type 'Bruker APEX2 CCD detector'
_diffrn_measurement_method '\w scans'
_diffrn_radiation_monochromator graphite
_diffrn_radiation_type CuK\a
_diffrn_radiation_wavelength 1.54178
_diffrn_reflns_av_R_equivalents 0.0208
_diffrn_reflns_av_unetI/netI 0.0239
_diffrn_reflns_limit_h_max 10
_diffrn_reflns_limit_h_min -10
_diffrn_reflns_limit_k_max 15
_diffrn_reflns_limit_k_min -14
_diffrn_reflns_limit_l_max 19
_diffrn_reflns_limit_l_min 0
_diffrn_reflns_number 14217
_diffrn_reflns_theta_full 67.00
_diffrn_reflns_theta_max 67.55
_diffrn_reflns_theta_min 2.78
_diffrn_source 'fine-focus sealed tube'
_exptl_absorpt_coefficient_mu 3.866
_exptl_absorpt_correction_T_max 0.8995
_exptl_absorpt_correction_T_min 0.3161
_exptl_absorpt_correction_type numerical
_exptl_absorpt_process_details
;
 Numerical (based on real shape of the crystal) absorption
 correction followed by:
 SADABS. Program for empirical absorption correction of
 area-detector data. University of Goetingen. Germany. 
 Sheldrick, G. M. 1996
;
_exptl_crystal_colour brown
_exptl_crystal_density_diffrn 1.619
_exptl_crystal_density_method 'not measured'
_exptl_crystal_description plate
_exptl_crystal_F_000 852
_exptl_crystal_size_max 0.39
_exptl_crystal_size_mid 0.1
_exptl_crystal_size_min 0.03
_refine_diff_density_max 0.310
_refine_diff_density_min -0.348
_refine_diff_density_rms 0.068
_refine_ls_extinction_method none
_refine_ls_goodness_of_fit_ref 1.244
_refine_ls_hydrogen_treatment constr
_refine_ls_matrix_type full
_refine_ls_number_parameters 478
_refine_ls_number_reflns 5894
_refine_ls_number_restraints 4
_refine_ls_restrained_S_all 1.244
_refine_ls_R_factor_all 0.0491
_refine_ls_R_factor_gt 0.0454
_refine_ls_shift/su_max 0.002
_refine_ls_shift/su_mean 0.000
_refine_ls_structure_factor_coef Fsqd
_refine_ls_weighting_details 'calc w=1/[\s^2^(Fo^2^)+(0.0197P)^2^+3.8620P] where P=(Fo^2^+2Fc^2^)/3'
_refine_ls_weighting_scheme calc
_refine_ls_wR_factor_gt 0.0963
_refine_ls_wR_factor_ref 0.0977
_reflns_number_gt 5488
_reflns_number_total 5894
_reflns_threshold_expression >2sigma(I)
_cod_data_source_file ic500657e_si_002.cif
_cod_data_source_block NeMeBr_4
_cod_database_code 4341519
_olex2_refinement_description
;
1. Others
 Fixed Uiso: H37a(0.044) H37b(0.044) H37c(0.044) H7a(0.036) H7b(0.036)
 H7c(0.036) H40a(0.061) H40b(0.061) H40c(0.061) H40d(0.048) H40e(0.048)
 H40f(0.048) H11(0.025) H12(0.031) H13(0.032) H3(0.024) H5(0.027) H6(0.027)
 H23(0.027) H22(0.03) H21(0.028) H33(0.026) H35(0.03) H36(0.027) H41(0.025)
 H42(0.026) H43(0.026) H53(0.024) H55(0.025) H56(0.024) H61(0.027) H62(0.029)
 H63(0.027) H73(0.023) H75(0.031) H76(0.026)
 Fixed X: H37a(-0.1622) H37b(-0.2024) H37c(-0.0231) H7a(-0.5336) H7b(-0.4996)
 H7c(-0.6431) H40a(0.6798) H40b(0.5447) H40c(0.5462) H40d(0.0436) H40e(0.2293)
 H40f(0.164) H11(0.3121) H12(0.3189) H13(0.0439) H3(-0.2238) H5(-0.6003) H6(-
 0.4406) H23(-0.2405) H22(-0.1872) H21(-0.049) H33(-0.1023) H35(-0.1905) H36(-
 0.203) H41(-0.3661) H42(-0.4752) H43(-0.2601) H53(-0.0841) H55(0.3911)
 H56(0.3986) H61(0.1582) H62(0.4197) H63(0.5312) H73(0.4748) H75(0.4257)
 H76(0.2648)
 Fixed Y: H37a(0.7895) H37b(0.9195) H37c(0.853) H7a(1.157) H7b(1.2534)
 H7c(1.1989) H40a(0.2614) H40b(0.1951) H40c(0.2715) H40d(0.6615) H40e(0.6117)
 H40f(0.7392) H11(0.8113) H12(1.0034) H13(1.1137) H3(1.1008) H5(1.0831)
 H6(0.9571) H23(0.5777) H22(0.4246) H21(0.4903) H33(0.6946) H35(1.0223)
 H36(1.0235) H41(0.7585) H42(0.6499) H43(0.5841) H53(0.685) H55(0.6026)
 H56(0.5806) H61(0.8876) H62(0.828) H63(0.6378) H73(0.4708) H75(0.2748)
 H76(0.4193)
 Fixed Z: H37a(0.6813) H37b(0.6683) H37c(0.6614) H7a(0.0222) H7b(0.063)
 H7c(0.101) H40a(0.3635) H40b(0.371) H40c(0.4392) H40d(-0.1891) H40e(-0.1982)
 H40f(-0.1965) H11(0.1238) H12(0.0654) H13(0.0899) H3(0.0614) H5(0.2264)
 H6(0.3184) H23(0.5178) H22(0.4326) H21(0.2959) H33(0.5641) H35(0.5237)
 H36(0.3817) H41(0.2437) H42(0.1597) H43(0.0536) H53(-0.0527) H55(-0.0759)
 H56(0.068) H61(0.3471) H62(0.4113) H63(0.3846) H73(0.3984) H75(0.2382)
 H76(0.1607)
;

loop_
_space_group_symop_id
_space_group_symop_operation_xyz
1 'x, y, z'
2 '-x, -y, -z'

loop_
_atom_site_label
_atom_site_type_symbol
_atom_site_fract_x
_atom_site_fract_y
_atom_site_fract_z
_atom_site_U_iso_or_equiv
_atom_site_adp_type
_atom_site_occupancy
_atom_site_symmetry_multiplicity
_atom_site_calc_flag
_atom_site_refinement_flags
_atom_site_disorder_assembly
_atom_site_disorder_group
Br1 Br -0.55488(12) 1.20020(8) 0.05484(6) 0.0240(2) Uani 0.5229(16) 1 d P A 1
Br1A Br -0.10480(14) 0.85881(10) 0.66958(6) 0.0296(3) Uani 0.4771(16) 1 d P A 2
Br2 Br 0.1453(3) 0.6715(2) -0.19340(7) 0.0319(4) Uani 0.3947(16) 1 d P B 1
Br2A Br 0.59404(15) 0.24394(8) 0.39073(7) 0.0408(3) Uani 0.6053(16) 1 d P B 2
Ni1 Ni 0.01338(6) 0.74000(4) 0.24320(3) 0.01561(13) Uani 1 1 d . . .
N1 N -0.1422(3) 0.8590(2) 0.29706(17) 0.0187(6) Uani 1 1 d . . .
N2 N 0.1663(3) 0.6226(2) 0.18480(17) 0.0173(6) Uani 1 1 d . . .
N11 N 0.0810(3) 0.8643(2) 0.15653(17) 0.0171(6) Uani 1 1 d . . .
N12 N -0.0084(3) 0.9678(2) 0.14446(17) 0.0183(6) Uani 1 1 d . . .
N21 N -0.0635(3) 0.6302(2) 0.34139(18) 0.0195(6) Uani 1 1 d . . .
N22 N -0.1295(3) 0.6588(2) 0.41622(17) 0.0176(6) Uani 1 1 d . . .
N41 N -0.1616(3) 0.7241(2) 0.17151(18) 0.0190(6) Uani 1 1 d . . .
N42 N -0.1286(3) 0.6646(2) 0.10739(17) 0.0166(6) Uani 1 1 d . . .
N61 N 0.1988(3) 0.7381(2) 0.31373(17) 0.0189(6) Uani 1 1 d . . .
N62 N 0.3263(3) 0.6535(2) 0.32624(16) 0.0166(6) Uani 1 1 d . . .
C1 C -0.2334(4) 0.9454(2) 0.2464(2) 0.0176(7) Uani 1 1 d . A .
C2 C -0.1729(4) 0.9930(3) 0.1687(2) 0.0177(7) Uani 1 1 d . . .
C3 C -0.2684(4) 1.0704(3) 0.1134(2) 0.0199(7) Uani 1 1 d . A .
H3 H -0.2238 1.1008 0.0614 0.024 Uiso 1 1 calc R . .
C4 C -0.4277(4) 1.1033(3) 0.1340(2) 0.0223(7) Uani 1 1 d D . .
C5 C -0.4911(4) 1.0602(3) 0.2112(2) 0.0229(7) Uani 1 1 d . A .
H5 H -0.6003 1.0831 0.2264 0.027 Uiso 1 1 calc R . .
C6 C -0.3954(4) 0.9844(3) 0.2655(2) 0.0223(7) Uani 1 1 d . . .
H6 H -0.4406 0.9571 0.3184 0.027 Uiso 1 1 calc R A .
C7 C -0.5355(17) 1.1853(11) 0.0749(8) 0.0240(2) Uani 0.4771(16) 1 d PD A 2
H7a H -0.5336 1.1570 0.0222 0.036 Uiso 0.4771(16) 1 calc PR A 2
H7b H -0.4996 1.2534 0.0630 0.036 Uiso 0.4771(16) 1 calc PR A 2
H7c H -0.6431 1.1989 0.1010 0.036 Uiso 0.4771(16) 1 calc PR A 2
C11 C 0.2244(4) 0.8715(3) 0.1243(2) 0.0207(7) Uani 1 1 d . . .
H11 H 0.3121 0.8113 0.1238 0.025 Uiso 1 1 calc R . .
C12 C 0.2301(4) 0.9775(3) 0.0916(2) 0.0255(8) Uani 1 1 d . . .
H12 H 0.3189 1.0034 0.0654 0.031 Uiso 1 1 calc R . .
C13 C 0.0796(4) 1.0373(3) 0.1053(2) 0.0264(8) Uani 1 1 d . . .
H13 H 0.0439 1.1137 0.0899 0.032 Uiso 1 1 calc R . .
C21 C -0.0829(4) 0.5306(3) 0.3412(2) 0.0233(7) Uani 1 1 d . . .
H21 H -0.0490 0.4903 0.2959 0.028 Uiso 1 1 calc R . .
C22 C -0.1603(4) 0.4932(3) 0.4168(2) 0.0253(8) Uani 1 1 d . . .
H22 H -0.1872 0.4246 0.4326 0.030 Uiso 1 1 calc R . .
C23 C -0.1889(4) 0.5770(3) 0.4631(2) 0.0225(7) Uani 1 1 d . . .
H23 H -0.2405 0.5777 0.5178 0.027 Uiso 1 1 calc R . .
C31 C -0.1563(4) 0.8589(3) 0.3824(2) 0.0181(7) Uani 1 1 d . A .
C32 C -0.1344(4) 0.7613(3) 0.4410(2) 0.0187(7) Uani 1 1 d . . .
C33 C -0.1229(4) 0.7615(3) 0.5268(2) 0.0217(7) Uani 1 1 d . A .
H33 H -0.1023 0.6946 0.5641 0.026 Uiso 1 1 calc R . .
C34 C -0.1412(4) 0.8580(3) 0.5576(2) 0.0252(8) Uani 1 1 d D . .
C35 C -0.1734(4) 0.9554(3) 0.5027(2) 0.0248(8) Uani 1 1 d . A .
H35 H -0.1905 1.0223 0.5237 0.030 Uiso 1 1 calc R . .
C36 C -0.1807(4) 0.9557(3) 0.4179(2) 0.0229(7) Uani 1 1 d . . .
H36 H -0.2030 1.0235 0.3817 0.027 Uiso 1 1 calc R A .
C37 C -0.1314(16) 0.8547(11) 0.6502(7) 0.0296(3) Uani 0.5229(16) 1 d PD A 1
H37a H -0.1622 0.7895 0.6813 0.044 Uiso 0.5229(16) 1 calc PR A 1
H37b H -0.2024 0.9195 0.6683 0.044 Uiso 0.5229(16) 1 calc PR A 1
H37c H -0.0231 0.8530 0.6614 0.044 Uiso 0.5229(16) 1 calc PR A 1
C40 C 0.568(3) 0.2631(16) 0.3797(14) 0.0408(3) Uani 0.3947(16) 1 d PD B 1
H40a H 0.6798 0.2614 0.3635 0.061 Uiso 0.3947(16) 1 calc PR B 1
H40b H 0.5447 0.1951 0.3710 0.061 Uiso 0.3947(16) 1 calc PR B 1
H40c H 0.5462 0.2715 0.4392 0.061 Uiso 0.3947(16) 1 calc PR B 1
C40A C 0.147(2) 0.6666(16) -0.1741(7) 0.0319(4) Uani 0.6053(16) 1 d PD B 2
H40d H 0.0436 0.6615 -0.1891 0.048 Uiso 0.6053(16) 1 calc PR B 2
H40e H 0.2293 0.6117 -0.1982 0.048 Uiso 0.6053(16) 1 calc PR B 2
H40f H 0.1640 0.7392 -0.1965 0.048 Uiso 0.6053(16) 1 calc PR B 2
C41 C -0.3103(4) 0.7231(3) 0.1989(2) 0.0205(7) Uani 1 1 d . . .
H41 H -0.3661 0.7585 0.2437 0.025 Uiso 1 1 calc R . .
C42 C -0.3723(4) 0.6631(3) 0.1526(2) 0.0220(7) Uani 1 1 d . . .
H42 H -0.4752 0.6499 0.1597 0.026 Uiso 1 1 calc R . .
C43 C -0.2546(4) 0.6272(3) 0.0949(2) 0.0218(7) Uani 1 1 d . . .
H43 H -0.2601 0.5841 0.0536 0.026 Uiso 1 1 calc R . .
C51 C 0.1615(4) 0.6235(2) 0.0992(2) 0.0165(7) Uani 1 1 d . B .
C52 C 0.0190(4) 0.6519(2) 0.0592(2) 0.0165(7) Uani 1 1 d . . .
C53 C 0.0146(4) 0.6643(3) -0.0282(2) 0.0200(7) Uani 1 1 d . B .
H53 H -0.0841 0.6850 -0.0527 0.024 Uiso 1 1 calc R . .
C54 C 0.1513(4) 0.6471(3) -0.0792(2) 0.0224(7) Uani 1 1 d D . .
C55 C 0.2954(4) 0.6156(3) -0.0417(2) 0.0207(7) Uani 1 1 d . B .
H55 H 0.3911 0.6026 -0.0759 0.025 Uiso 1 1 calc R . .
C56 C 0.2992(4) 0.6034(3) 0.0443(2) 0.0203(7) Uani 1 1 d . . .
H56 H 0.3986 0.5806 0.0680 0.024 Uiso 1 1 calc R B .
C61 C 0.2273(4) 0.8180(3) 0.3473(2) 0.0221(7) Uani 1 1 d . . .
H61 H 0.1582 0.8876 0.3471 0.027 Uiso 1 1 calc R . .
C62 C 0.3727(4) 0.7861(3) 0.3829(2) 0.0238(7) Uani 1 1 d . . .
H62 H 0.4197 0.8280 0.4113 0.029 Uiso 1 1 calc R . .
C63 C 0.4325(4) 0.6824(3) 0.3683(2) 0.0228(7) Uani 1 1 d . . .
H63 H 0.5312 0.6378 0.3846 0.027 Uiso 1 1 calc R . .
C71 C 0.2702(4) 0.5385(3) 0.2290(2) 0.0174(7) Uani 1 1 d . B .
C72 C 0.3399(4) 0.5500(3) 0.3015(2) 0.0183(7) Uani 1 1 d . . .
C73 C 0.4331(4) 0.4611(3) 0.3491(2) 0.0195(7) Uani 1 1 d . B .
H73 H 0.4748 0.4708 0.3984 0.023 Uiso 1 1 calc R . .
C74 C 0.4658(4) 0.3591(3) 0.3256(2) 0.0243(8) Uani 1 1 d D . .
C75 C 0.4032(4) 0.3447(3) 0.2550(2) 0.0258(8) Uani 1 1 d . B .
H75 H 0.4257 0.2748 0.2382 0.031 Uiso 1 1 calc R . .
C76 C 0.3077(4) 0.4316(3) 0.2087(2) 0.0218(7) Uani 1 1 d . . .
H76 H 0.2648 0.4193 0.1607 0.026 Uiso 1 1 calc R B .

loop_
_atom_site_aniso_label
_atom_site_aniso_U_11
_atom_site_aniso_U_22
_atom_site_aniso_U_33
_atom_site_aniso_U_23
_atom_site_aniso_U_13
_atom_site_aniso_U_12
Br1 0.0213(5) 0.0189(5) 0.0297(6) 0.0042(4) -0.0115(3) -0.0018(3)
Br1A 0.0357(6) 0.0349(5) 0.0177(6) -0.0047(4) -0.0035(4) -0.0057(4)
Br2 0.0384(6) 0.0401(6) 0.0146(8) -0.0053(8) -0.0020(8) -0.0030(4)
Br2A 0.0546(7) 0.0252(6) 0.0279(5) 0.0047(3) -0.0099(4) 0.0160(4)
Ni1 0.0150(3) 0.0131(3) 0.0183(3) -0.0043(2) -0.0024(2) -0.0005(2)
N1 0.0222(14) 0.0130(13) 0.0173(14) -0.0022(11) 0.0009(11) 0.0016(11)
N2 0.0163(14) 0.0166(14) 0.0190(14) -0.0072(11) -0.0042(11) 0.0009(11)
N11 0.0192(14) 0.0142(13) 0.0172(14) -0.0044(11) -0.0020(11) -0.0006(11)
N12 0.0173(14) 0.0157(14) 0.0222(15) -0.0033(11) -0.0023(11) -0.0039(11)
N21 0.0174(14) 0.0154(14) 0.0238(15) -0.0031(11) -0.0035(12) 0.0007(11)
N22 0.0169(14) 0.0165(13) 0.0173(14) -0.0005(11) -0.0025(11) -0.0004(11)
N41 0.0152(14) 0.0177(14) 0.0238(15) -0.0043(12) -0.0038(11) -0.0012(11)
N42 0.0171(14) 0.0150(13) 0.0176(14) -0.0027(11) -0.0035(11) -0.0024(11)
N61 0.0177(14) 0.0197(14) 0.0191(14) -0.0061(11) -0.0047(11) -0.0003(11)
N62 0.0150(13) 0.0188(14) 0.0159(14) -0.0026(11) -0.0014(11) -0.0037(11)
C1 0.0209(17) 0.0116(15) 0.0203(17) -0.0039(13) -0.0022(13) -0.0019(13)
C2 0.0175(16) 0.0154(16) 0.0214(17) -0.0062(13) -0.0026(13) -0.0031(13)
C3 0.0245(18) 0.0161(16) 0.0189(17) -0.0006(13) -0.0054(14) -0.0044(13)
C4 0.0233(18) 0.0164(16) 0.0275(19) -0.0034(14) -0.0102(15) -0.0016(14)
C5 0.0167(16) 0.0171(17) 0.034(2) -0.0064(15) -0.0031(14) 0.0010(13)
C6 0.0225(18) 0.0174(17) 0.0242(18) -0.0028(14) 0.0044(14) -0.0021(14)
C7 0.0213(5) 0.0189(5) 0.0297(6) 0.0042(4) -0.0115(3) -0.0018(3)
C11 0.0164(16) 0.0217(17) 0.0236(18) -0.0059(14) -0.0017(14) -0.0017(13)
C12 0.0219(18) 0.0275(19) 0.029(2) -0.0065(15) 0.0034(15) -0.0106(15)
C13 0.0291(19) 0.0170(17) 0.033(2) -0.0020(15) 0.0018(16) -0.0069(15)
C21 0.0224(18) 0.0165(17) 0.032(2) -0.0055(14) -0.0074(15) -0.0021(14)
C22 0.0189(17) 0.0176(17) 0.039(2) 0.0029(15) -0.0093(15) -0.0062(14)
C23 0.0165(16) 0.0220(18) 0.0269(19) 0.0027(14) -0.0025(14) -0.0045(14)
C31 0.0138(15) 0.0169(16) 0.0215(17) -0.0039(13) -0.0003(13) 0.0009(12)
C32 0.0162(16) 0.0168(16) 0.0206(17) -0.0014(13) 0.0008(13) -0.0007(13)
C33 0.0200(17) 0.0206(17) 0.0208(18) 0.0009(14) -0.0020(14) -0.0001(14)
C34 0.0232(18) 0.0273(19) 0.0232(19) -0.0071(15) -0.0004(14) -0.0003(15)
C35 0.0275(19) 0.0215(18) 0.0242(19) -0.0091(15) -0.0009(15) 0.0004(15)
C36 0.0256(18) 0.0160(16) 0.0239(18) -0.0025(14) 0.0009(14) 0.0000(14)
C37 0.0357(6) 0.0349(5) 0.0177(6) -0.0047(4) -0.0035(4) -0.0057(4)
C40 0.0546(7) 0.0252(6) 0.0279(5) 0.0047(3) -0.0099(4) 0.0160(4)
C40A 0.0384(6) 0.0401(6) 0.0146(8) -0.0053(8) -0.0020(8) -0.0030(4)
C41 0.0165(16) 0.0218(17) 0.0214(18) -0.0024(14) -0.0014(13) -0.0012(13)
C42 0.0162(16) 0.0224(18) 0.0266(18) 0.0021(14) -0.0039(14) -0.0055(14)
C43 0.0241(18) 0.0178(17) 0.0247(18) 0.0002(14) -0.0104(14) -0.0058(14)
C51 0.0185(16) 0.0092(14) 0.0226(17) -0.0047(13) -0.0045(13) -0.0015(12)
C52 0.0177(16) 0.0110(15) 0.0210(17) -0.0026(12) -0.0034(13) -0.0025(12)
C53 0.0213(17) 0.0147(16) 0.0237(18) -0.0001(13) -0.0080(14) -0.0029(13)
C54 0.0276(19) 0.0150(16) 0.0245(19) -0.0043(14) -0.0018(15) -0.0035(14)
C55 0.0224(17) 0.0180(17) 0.0239(18) -0.0079(14) 0.0021(14) -0.0072(14)
C56 0.0163(16) 0.0177(16) 0.0281(19) -0.0079(14) -0.0061(14) -0.0011(13)
C61 0.0269(18) 0.0182(17) 0.0225(18) -0.0060(14) -0.0011(14) -0.0059(14)
C62 0.0266(19) 0.0279(19) 0.0213(18) -0.0057(15) -0.0010(15) -0.0139(15)
C63 0.0189(17) 0.0298(19) 0.0211(18) -0.0034(15) -0.0067(14) -0.0063(14)
C71 0.0130(15) 0.0178(16) 0.0202(17) -0.0026(13) 0.0011(13) -0.0021(13)
C72 0.0160(16) 0.0191(17) 0.0189(17) -0.0050(13) 0.0033(13) -0.0029(13)
C73 0.0174(16) 0.0240(18) 0.0154(16) -0.0016(13) -0.0007(13) -0.0024(13)
C74 0.0229(18) 0.0207(18) 0.0220(18) 0.0037(14) 0.0004(14) 0.0032(14)
C75 0.0299(19) 0.0164(17) 0.0277(19) -0.0047(14) -0.0006(15) 0.0014(14)
C76 0.0219(17) 0.0199(17) 0.0236(18) -0.0079(14) -0.0028(14) -0.0011(14)

loop_
_atom_type_symbol
_atom_type_description
_atom_type_scat_dispersion_real
_atom_type_scat_dispersion_imag
_atom_type_scat_source
C C 0.0181 0.0091 'International Tables Vol C Tables 4.2.6.8 and 6.1.1.4'
H H 0.0000 0.0000 'International Tables Vol C Tables 4.2.6.8 and 6.1.1.4'
N N 0.0311 0.0180 'International Tables Vol C Tables 4.2.6.8 and 6.1.1.4'
Ni Ni -3.0029 0.5091 'International Tables Vol C Tables 4.2.6.8 and 6.1.1.4'
Br Br -0.6763 1.2805 'International Tables Vol C Tables 4.2.6.8 and 6.1.1.4'

loop_
_geom_angle_atom_site_label_1
_geom_angle_atom_site_label_2
_geom_angle_atom_site_label_3
_geom_angle
N1 Ni1 N2 177.86(11)
N1 Ni1 N11 86.96(11)
N1 Ni1 N21 86.23(11)
N1 Ni1 N41 90.48(11)
N1 Ni1 N61 95.05(11)
N2 Ni1 N11 91.82(11)
N2 Ni1 N21 95.09(11)
N2 Ni1 N41 87.87(11)
N2 Ni1 N61 86.67(11)
N11 Ni1 N21 172.40(11)
N41 Ni1 N11 94.54(11)
N41 Ni1 N21 88.87(11)
N61 Ni1 N11 88.68(11)
N61 Ni1 N21 88.58(11)
N61 Ni1 N41 173.75(11)
C1 N1 Ni1 119.7(2)
C31 N1 Ni1 121.8(2)
C31 N1 C1 118.4(3)
C51 N2 Ni1 119.9(2)
C71 N2 Ni1 121.8(2)
C71 N2 C51 118.2(3)
N12 N11 Ni1 122.8(2)
C11 N11 Ni1 128.7(2)
C11 N11 N12 105.5(3)
N11 N12 C2 122.2(3)
C13 N12 N11 110.4(3)
C13 N12 C2 127.3(3)
N22 N21 Ni1 123.0(2)
C21 N21 Ni1 130.0(2)
C21 N21 N22 106.1(3)
N21 N22 C23 110.6(3)
N21 N22 C32 123.8(3)
C23 N22 C32 125.6(3)
N42 N41 Ni1 122.1(2)
C41 N41 Ni1 126.0(2)
C41 N41 N42 105.5(3)
N41 N42 C52 121.8(3)
C43 N42 N41 110.9(3)
C43 N42 C52 127.2(3)
N62 N61 Ni1 124.4(2)
C61 N61 Ni1 128.9(2)
C61 N61 N62 106.3(3)
N61 N62 C63 109.5(3)
N61 N62 C72 124.0(3)
C63 N62 C72 126.5(3)
N1 C1 C2 122.1(3)
N1 C1 C6 122.3(3)
C6 C1 C2 115.4(3)
C1 C2 N12 121.3(3)
C3 C2 N12 116.6(3)
C3 C2 C1 122.0(3)
C2 C3 H3 119.9
C4 C3 C2 120.2(3)
C4 C3 H3 119.9
C3 C4 Br1 119.0(3)
C3 C4 C5 119.4(3)
C3 C4 C7 121.7(7)
C5 C4 Br1 121.6(3)
C5 C4 C7 118.9(7)
C7 C4 Br1 3.8(6)
C4 C5 H5 120.1
C6 C5 C4 119.8(3)
C6 C5 H5 120.1
C1 C6 H6 118.5
C5 C6 C1 123.0(3)
C5 C6 H6 118.5
C4 C7 H7a 109.5
C4 C7 H7b 109.5
C4 C7 H7c 109.5
H7a C7 H7b 109.5
H7a C7 H7c 109.5
H7b C7 H7c 109.5
N11 C11 H11 124.2
N11 C11 C12 111.5(3)
C12 C11 H11 124.2
C11 C12 H12 127.5
C13 C12 C11 105.1(3)
C13 C12 H12 127.5
N12 C13 C12 107.5(3)
N12 C13 H13 126.2
C12 C13 H13 126.2
N21 C21 H21 124.6
N21 C21 C22 110.8(3)
C22 C21 H21 124.6
C21 C22 H22 127.5
C23 C22 C21 105.1(3)
C23 C22 H22 127.5
N22 C23 C22 107.3(3)
N22 C23 H23 126.3
C22 C23 H23 126.3
N1 C31 C32 122.3(3)
N1 C31 C36 122.2(3)
C36 C31 C32 115.3(3)
C31 C32 N22 121.7(3)
C33 C32 N22 116.8(3)
C33 C32 C31 121.5(3)
C32 C33 H33 119.7
C34 C33 C32 120.7(3)
C34 C33 H33 119.7
C33 C34 Br1A 121.0(3)
C33 C34 C35 119.2(3)
C33 C34 C37 119.0(6)
C35 C34 Br1A 119.6(3)
C35 C34 C37 121.8(6)
C37 C34 Br1A 7.1(5)
C34 C35 H35 119.8
C36 C35 C34 120.5(3)
C36 C35 H35 119.8
C31 C36 H36 118.7
C35 C36 C31 122.7(3)
C35 C36 H36 118.7
C34 C37 H37a 109.5
C34 C37 H37b 109.5
C34 C37 H37c 109.5
C74 C40 H40a 109.5
C74 C40 H40b 109.5
C74 C40 H40c 109.5
H40d C40A H40e 109.5
H40d C40A H40f 109.5
H40e C40A H40f 109.5
C54 C40A H40d 109.5
C54 C40A H40e 109.5
C54 C40A H40f 109.5
N41 C41 H41 124.7
N41 C41 C42 110.6(3)
C42 C41 H41 124.7
C41 C42 H42 127.1
C43 C42 C41 105.8(3)
C43 C42 H42 127.1
N42 C43 C42 107.2(3)
N42 C43 H43 126.4
C42 C43 H43 126.4
N2 C51 C52 122.3(3)
N2 C51 C56 122.8(3)
C52 C51 C56 114.8(3)
C51 C52 N42 120.7(3)
C53 C52 N42 116.9(3)
C53 C52 C51 122.3(3)
C52 C53 H53 119.6
C54 C53 C52 120.9(3)
C54 C53 H53 119.6
C40A C54 Br2 0.4(9)
C53 C54 Br2 120.7(3)
C53 C54 C40A 120.8(8)
C53 C54 C55 118.6(3)
C55 C54 Br2 120.7(3)
C55 C54 C40A 120.6(8)
C54 C55 H55 119.8
C56 C55 C54 120.4(3)
C56 C55 H55 119.8
C51 C56 H56 118.5
C55 C56 C51 123.0(3)
C55 C56 H56 118.5
N61 C61 H61 124.6
N61 C61 C62 110.8(3)
C62 C61 H61 124.6
C61 C62 H62 127.4
C63 C62 C61 105.3(3)
C63 C62 H62 127.4
N62 C63 H63 126.0
C62 C63 N62 108.1(3)
C62 C63 H63 126.0
N2 C71 C72 123.0(3)
N2 C71 C76 122.2(3)
C76 C71 C72 114.7(3)
C71 C72 N62 122.0(3)
C73 C72 N62 116.4(3)
C73 C72 C71 121.5(3)
C72 C73 H73 119.6
C74 C73 C72 120.9(3)
C74 C73 H73 119.6
C40 C74 Br2A 1.2(11)
C73 C74 Br2A 118.9(3)
C73 C74 C40 119.4(10)
C75 C74 Br2A 121.5(3)
C75 C74 C40 121.0(10)
C75 C74 C73 119.6(3)
C74 C75 H75 120.1
C76 C75 C74 119.9(3)
C76 C75 H75 120.1
C71 C76 H76 118.3
C75 C76 C71 123.4(3)
C75 C76 H76 118.3

loop_
_geom_bond_atom_site_label_1
_geom_bond_atom_site_label_2
_geom_bond_distance
Br1 C4 1.874(3)
Br1A C34 1.875(4)
Br2 C54 1.822(4)
Br2A C74 1.862(3)
Ni1 N1 2.037(3)
Ni1 N2 2.050(3)
Ni1 N11 2.088(3)
Ni1 N21 2.101(3)
Ni1 N41 2.087(3)
Ni1 N61 2.077(3)
N1 C1 1.391(4)
N1 C31 1.372(4)
N2 C51 1.387(4)
N2 C71 1.380(4)
N11 N12 1.362(4)
N11 C11 1.327(4)
N12 C2 1.427(4)
N12 C13 1.350(4)
N21 N22 1.355(4)
N21 C21 1.329(4)
N22 C23 1.360(4)
N22 C32 1.430(4)
N41 N42 1.358(4)
N41 C41 1.333(4)
N42 C43 1.352(4)
N42 C52 1.427(4)
N61 N62 1.362(4)
N61 C61 1.323(4)
N62 C63 1.363(4)
N62 C72 1.427(4)
C2 C1 1.408(5)
C2 C3 1.391(5)
C3 H3 0.9500
C3 C4 1.381(5)
C4 C5 1.390(5)
C5 H5 0.9500
C5 C6 1.374(5)
C6 C1 1.408(5)
C6 H6 0.9500
C7 C4 1.510(11)
C7 H7a 0.9800
C7 H7b 0.9800
C7 H7c 0.9800
C11 H11 0.9500
C11 C12 1.382(5)
C12 H12 0.9500
C12 C13 1.373(5)
C13 H13 0.9500
C21 H21 0.9500
C22 C21 1.401(5)
C22 H22 0.9500
C23 C22 1.375(5)
C23 H23 0.9500
C32 C31 1.418(5)
C32 C33 1.401(5)
C33 H33 0.9500
C33 C34 1.380(5)
C34 C35 1.388(5)
C35 H35 0.9500
C35 C36 1.379(5)
C36 C31 1.417(5)
C36 H36 0.9500
C37 C34 1.503(10)
C37 H37a 0.9800
C37 H37b 0.9800
C37 H37c 0.9800
C40 H40a 0.9800
C40 H40b 0.9800
C40 H40c 0.9800
C40 C74 1.533(14)
C40A H40d 0.9800
C40A H40e 0.9800
C40A H40f 0.9800
C40A C54 1.515(11)
C41 H41 0.9500
C41 C42 1.391(5)
C42 H42 0.9500
C42 C43 1.365(5)
C43 H43 0.9500
C52 C51 1.409(4)
C52 C53 1.398(5)
C53 H53 0.9500
C53 C54 1.374(5)
C54 C55 1.401(5)
C55 H55 0.9500
C55 C56 1.376(5)
C56 C51 1.419(5)
C56 H56 0.9500
C61 H61 0.9500
C61 C62 1.396(5)
C62 H62 0.9500
C62 C63 1.358(5)
C63 H63 0.9500
C72 C71 1.422(5)
C72 C73 1.393(5)
C73 H73 0.9500
C73 C74 1.380(5)
C74 C75 1.378(5)
C75 H75 0.9500
C75 C76 1.377(5)
C76 C71 1.417(5)
C76 H76 0.9500

loop_
_geom_torsion_atom_site_label_1
_geom_torsion_atom_site_label_2
_geom_torsion_atom_site_label_3
_geom_torsion_atom_site_label_4
_geom_torsion
Br1 C4 C5 C6 176.1(3)
Br1A C34 C35 C36 171.7(3)
Br2 C54 C55 C56 176.2(3)
Br2A C74 C75 C76 179.5(3)
Ni1 N1 C1 C2 -38.5(4)
Ni1 N1 C1 C6 135.6(3)
Ni1 N1 C31 C32 -33.2(4)
Ni1 N1 C31 C36 141.4(3)
Ni1 N2 C51 C52 -38.0(4)
Ni1 N2 C51 C56 137.5(3)
Ni1 N2 C71 C72 -33.0(4)
Ni1 N2 C71 C76 142.8(3)
Ni1 N11 N12 C2 -20.2(4)
Ni1 N11 N12 C13 161.9(2)
Ni1 N11 C11 C12 -160.3(2)
Ni1 N21 N22 C23 171.1(2)
Ni1 N21 N22 C32 -9.0(4)
Ni1 N21 C21 C22 -170.4(2)
Ni1 N41 N42 C43 153.5(2)
Ni1 N41 N42 C52 -29.8(4)
Ni1 N41 C41 C42 -152.0(2)
Ni1 N61 N62 C63 174.2(2)
Ni1 N61 N62 C72 -8.2(4)
Ni1 N61 C61 C62 -174.1(2)
N1 Ni1 N2 C51 2(3)
N1 Ni1 N2 C71 -175(3)
N1 Ni1 N11 N12 -17.2(2)
N1 Ni1 N11 C11 140.1(3)
N1 Ni1 N21 N22 -23.6(2)
N1 Ni1 N21 C21 144.5(3)
N1 Ni1 N41 N42 169.3(2)
N1 Ni1 N41 C41 -42.8(3)
N1 Ni1 N61 N62 159.4(2)
N1 Ni1 N61 C61 -28.3(3)
N2 Ni1 N1 C1 -10(3)
N2 Ni1 N1 C31 172(3)
N2 Ni1 N11 N12 161.0(2)
N2 Ni1 N11 C11 -41.7(3)
N2 Ni1 N21 N22 158.1(2)
N2 Ni1 N21 C21 -33.9(3)
N2 Ni1 N41 N42 -9.3(2)
N2 Ni1 N41 C41 138.5(3)
N2 Ni1 N61 N62 -21.9(3)
N2 Ni1 N61 C61 150.4(3)
N11 Ni1 N1 C1 44.8(2)
N11 Ni1 N1 C31 -132.8(3)
N11 Ni1 N2 C51 -53.4(2)
N11 Ni1 N2 C71 129.9(2)
N11 Ni1 N21 N22 2.7(9)
N11 Ni1 N21 C21 170.7(7)
N11 Ni1 N41 N42 82.3(2)
N11 Ni1 N41 C41 -129.8(3)
N11 Ni1 N61 N62 -113.8(3)
N11 Ni1 N61 C61 58.5(3)
N11 N12 C2 C1 43.2(4)
N11 N12 C2 C3 -139.7(3)
N11 N12 C13 C12 -0.1(4)
N11 C11 C12 C13 -0.1(4)
N12 N11 C11 C12 0.0(4)
N12 C2 C1 N1 -10.8(5)
N12 C2 C1 C6 174.7(3)
N12 C2 C3 C4 -176.9(3)
N21 Ni1 N1 C1 -138.5(2)
N21 Ni1 N1 C31 43.9(3)
N21 Ni1 N2 C51 129.8(2)
N21 Ni1 N2 C71 -47.0(3)
N21 Ni1 N11 N12 -43.5(9)
N21 Ni1 N11 C11 113.9(8)
N21 Ni1 N41 N42 -104.5(2)
N21 Ni1 N41 C41 43.4(3)
N21 Ni1 N61 N62 73.3(3)
N21 Ni1 N61 C61 -114.4(3)
N21 N22 C23 C22 -0.2(4)
N21 N22 C32 C31 36.4(5)
N21 N22 C32 C33 -146.1(3)
N22 N21 C21 C22 -0.8(4)
N22 C23 C22 C21 -0.3(4)
N22 C32 C31 N1 -13.5(5)
N22 C32 C31 C36 171.5(3)
N22 C32 C33 C34 -174.0(3)
N41 Ni1 N1 C1 -49.7(2)
N41 Ni1 N1 C31 132.7(3)
N41 Ni1 N2 C51 41.1(2)
N41 Ni1 N2 C71 -135.6(3)
N41 Ni1 N11 N12 73.0(2)
N41 Ni1 N11 C11 -129.7(3)
N41 Ni1 N21 N22 -114.1(2)
N41 Ni1 N21 C21 53.9(3)
N41 Ni1 N61 N62 7.3(12)
N41 Ni1 N61 C61 180(49)
N41 N42 C43 C42 -0.2(4)
N41 N42 C52 C51 47.7(4)
N41 N42 C52 C53 -134.9(3)
N41 C41 C42 C43 -0.2(4)
N42 N41 C41 C42 0.1(4)
N42 C52 C51 N2 -9.9(5)
N42 C52 C51 C56 174.3(3)
N42 C52 C53 C54 -176.1(3)
N61 Ni1 N1 C1 133.2(2)
N61 Ni1 N1 C31 -44.4(3)
N61 Ni1 N2 C51 -142.0(2)
N61 Ni1 N2 C71 41.3(2)
N61 Ni1 N11 N12 -112.4(2)
N61 Ni1 N11 C11 45.0(3)
N61 Ni1 N21 N22 71.6(2)
N61 Ni1 N21 C21 -120.4(3)
N61 Ni1 N41 N42 -38.5(12)
N61 Ni1 N41 C41 109.3(10)
N61 N62 C63 C62 0.1(4)
N61 N62 C72 C71 32.3(5)
N61 N62 C72 C73 -151.5(3)
N61 C61 C62 C63 0.8(4)
N62 N61 C61 C62 -0.7(4)
N62 C72 C71 N2 -9.8(5)
N62 C72 C71 C76 174.1(3)
N62 C72 C73 C74 -173.8(3)
C1 N1 C31 C32 149.2(3)
C1 N1 C31 C36 -36.2(5)
C1 C2 C3 C4 0.2(5)
C2 N12 C13 C12 -177.9(3)
C2 C3 C4 Br1 -175.7(2)
C2 C3 C4 C5 1.5(5)
C2 C3 C4 C7 -178.7(7)
C3 C2 C1 N1 172.2(3)
C3 C2 C1 C6 -2.3(5)
C3 C4 C5 C6 -1.0(5)
C4 C5 C6 C1 -1.3(5)
C5 C6 C1 N1 -171.6(3)
C5 C6 C1 C2 2.8(5)
C7 C4 C5 C6 179.2(7)
C11 N11 N12 C2 178.0(3)
C11 N11 N12 C13 0.0(4)
C11 C12 C13 N12 0.1(4)
C13 N12 C2 C1 -139.3(4)
C13 N12 C2 C3 37.9(5)
C21 N21 N22 C23 0.6(3)
C21 N21 N22 C32 -179.5(3)
C23 N22 C32 C31 -143.7(3)
C23 N22 C32 C33 33.8(5)
C23 C22 C21 N21 0.7(4)
C31 N1 C1 C2 139.2(3)
C31 N1 C1 C6 -46.7(4)
C31 C32 C33 C34 3.5(5)
C32 N22 C23 C22 179.9(3)
C32 C33 C34 Br1A -173.4(3)
C32 C33 C34 C35 0.9(5)
C32 C33 C34 C37 178.7(7)
C33 C32 C31 N1 169.1(3)
C33 C32 C31 C36 -5.9(5)
C33 C34 C35 C36 -2.6(5)
C34 C35 C36 C31 0.0(5)
C35 C36 C31 N1 -170.8(3)
C35 C36 C31 C32 4.2(5)
C37 C34 C35 C36 179.6(7)
C40 C74 C75 C76 178.2(12)
C40A C54 C55 C56 176.7(9)
C41 N41 N42 C43 0.1(3)
C41 N41 N42 C52 176.8(3)
C41 C42 C43 N42 0.3(4)
C43 N42 C52 C51 -136.2(3)
C43 N42 C52 C53 41.2(4)
C51 N2 C71 C72 150.2(3)
C51 N2 C71 C76 -34.0(4)
C51 C52 C53 C54 1.3(5)
C52 N42 C43 C42 -176.7(3)
C52 C53 C54 Br2 -176.2(3)
C52 C53 C54 C40A -176.6(9)
C52 C53 C54 C55 0.7(5)
C53 C52 C51 N2 172.8(3)
C53 C52 C51 C56 -3.0(4)
C53 C54 C55 C56 -0.7(5)
C54 C55 C56 C51 -1.3(5)
C55 C56 C51 N2 -172.8(3)
C55 C56 C51 C52 3.0(5)
C61 N61 N62 C63 0.4(4)
C61 N61 N62 C72 178.0(3)
C61 C62 C63 N62 -0.5(4)
C63 N62 C72 C71 -150.6(3)
C63 N62 C72 C73 25.7(5)
C71 N2 C51 C52 138.9(3)
C71 N2 C51 C56 -45.7(4)
C71 C72 C73 C74 2.4(5)
C72 N62 C63 C62 -177.4(3)
C72 C73 C74 Br2A 179.0(3)
C72 C73 C74 C40 -179.8(12)
C72 C73 C74 C75 -1.1(5)
C73 C72 C71 N2 174.1(3)
C73 C72 C71 C76 -1.9(5)
C73 C74 C75 C76 -0.4(5)
C74 C75 C76 C71 0.8(6)
C75 C76 C71 N2 -175.8(3)
C75 C76 C71 C72 0.3(5)
